data_4303159
loop_
_publ_author_name
'Ramasamy Mayilmurugan'
'Kusalendiran Visvaganesan'
'Eringathodi Suresh'
'Mallayan Palaniandavar'

_publ_contact_author_address
;
School of Chemistry,
Bharathidasan University,
Tiruchirappalli-620 024
Tamil Nadu, India.
;
_publ_contact_author_email palanim51@yahoo.com
_publ_contact_author_fax 0431-2407043
_publ_contact_author_name
;
M. Palaniandavar
;
_publ_contact_author_phone 0431-2407053
_publ_section_title
;
Iron(III) Complexes of Tripodal Monophenolate Ligands as Models for
Non-Heme Catechol Dioxygenase Enzymes: Correlation of Dioxygenase Activity
with Ligand Stereoelectronic Properties
;
_journal_name_full 'Inorganic Chemistry'
_journal_page_first 8771
_journal_page_last 8783
_journal_paper_doi 10.1021/ic900969n
_journal_volume 48
_journal_year 2009
_chemical_formula_sum 'C18 H27 Cl2 Fe N4 O'
_chemical_formula_weight 442.19
_chemical_name_systematic
; 
 ? 
;
_space_group_IT_number 14
_symmetry_cell_setting monoclinic
_symmetry_space_group_name_Hall '-P 2yn'
_symmetry_space_group_name_H-M 'P 1 21/n 1'
_atom_sites_solution_hydrogens geom
_atom_sites_solution_primary direct
_atom_sites_solution_secondary difmap
_audit_creation_method SHELXL-97
_cell_angle_alpha 90.00
_cell_angle_beta 113.032(5)
_cell_angle_gamma 90.00
_cell_formula_units_Z 4
_cell_length_a 7.187(2)
_cell_length_b 36.435(12)
_cell_length_c 8.394(3)
_cell_measurement_temperature 293(2)
_cell_volume 2022.8(11)
_computing_cell_refinement 'BRUKER SMART'
_computing_data_collection 'BRUKER SMART'
_computing_data_reduction 'BRUKER SAINT'
_computing_molecular_graphics ORTEP
_computing_structure_refinement 'SHELXL-97 (Sheldrick, 1997)'
_computing_structure_solution 'SHELXS-97 (Sheldrick, 1990)'
_diffrn_ambient_temperature 293(2)
_diffrn_measured_fraction_theta_full 0.977
_diffrn_measured_fraction_theta_max 0.977
_diffrn_measurement_device_type 'BRUKER SMART APEX CCD DIFFRACTOMETER'
_diffrn_measurement_method 'omega-phi scan'
_diffrn_radiation_monochromator graphite
_diffrn_radiation_source 'fine-focus sealed tube'
_diffrn_radiation_type MoK\a
_diffrn_radiation_wavelength 0.71073
_diffrn_reflns_av_R_equivalents 0.0728
_diffrn_reflns_av_sigmaI/netI 0.0810
_diffrn_reflns_limit_h_max 7
_diffrn_reflns_limit_h_min -6
_diffrn_reflns_limit_k_max 39
_diffrn_reflns_limit_k_min -39
_diffrn_reflns_limit_l_max 4
_diffrn_reflns_limit_l_min -9
_diffrn_reflns_number 7837
_diffrn_reflns_theta_full 22.49
_diffrn_reflns_theta_max 22.49
_diffrn_reflns_theta_min 2.24
_exptl_absorpt_coefficient_mu 1.024
_exptl_absorpt_correction_type SADABS
_exptl_crystal_colour brown
_exptl_crystal_density_diffrn 1.452
_exptl_crystal_density_method 'not measured'
_exptl_crystal_description plates
_exptl_crystal_F_000 924
_exptl_crystal_size_max 0.22
_exptl_crystal_size_mid 0.12
_exptl_crystal_size_min 0.07
_refine_diff_density_max 1.105
_refine_diff_density_min -1.030
_refine_diff_density_rms 0.135
_refine_ls_extinction_method none
_refine_ls_goodness_of_fit_ref 1.200
_refine_ls_hydrogen_treatment mixed
_refine_ls_matrix_type full
_refine_ls_number_parameters 240
_refine_ls_number_reflns 2630
_refine_ls_number_restraints 0
_refine_ls_restrained_S_all 1.200
_refine_ls_R_factor_all 0.1271
_refine_ls_R_factor_gt 0.1080
_refine_ls_shift/su_max 0.000
_refine_ls_shift/su_mean 0.000
_refine_ls_structure_factor_coef Fsqd
_refine_ls_weighting_details 'w=1/[\s^2^(Fo^2^)+(0.0664P)^2^+27.8033P] where P=(Fo^2^+2Fc^2^)/3'
_refine_ls_weighting_scheme calc
_refine_ls_wR_factor_gt 0.2364
_refine_ls_wR_factor_ref 0.2471
_reflns_number_gt 2129
_reflns_number_total 2630
_reflns_threshold_expression >2sigma(I)
_cod_data_source_file ic900969n_si_001_2.cif
_cod_data_source_block 6
_cod_depositor_comments
;
The following automatic conversions were performed:

'_refine_ls_weighting_scheme' value 'calc
w=1/[\s^2^(Fo^2^)+(0.0664P)^2^+27.8033P] where P=(Fo^2^+2Fc^2^)/3'
was changed to 'calc'. New tag '_refine_ls_weighting_details' was
created. The value of the new tag was set to
'w=1/[\s^2^(Fo^2^)+(0.0664P)^2^+27.8033P] where P=(Fo^2^+2Fc^2^)/3'.

Automatic conversion script
Id: cif_fix_values 3143 2015-03-26 13:38:13Z robertas 
;
_cod_original_cell_volume 2022.9(11)
_cod_database_code 4303159

loop_
_symmetry_equiv_pos_as_xyz
'x, y, z'
'-x+1/2, y+1/2, -z+1/2'
'-x, -y, -z'
'x-1/2, -y-1/2, z-1/2'

loop_
_atom_site_label
_atom_site_type_symbol
_atom_site_fract_x
_atom_site_fract_y
_atom_site_fract_z
_atom_site_U_iso_or_equiv
_atom_site_adp_type
_atom_site_occupancy
_atom_site_calc_flag
_atom_site_refinement_flags
_atom_site_disorder_assembly
_atom_site_disorder_group
Fe1 Fe 0.1161(2) 0.14973(4) 0.6338(2) 0.0239(5) Uani 1 d . . .
Cl1 Cl 0.4234(4) 0.17241(10) 0.8437(4) 0.0475(10) Uani 1 d . . .
Cl2 Cl 0.1496(5) 0.17122(9) 0.3904(4) 0.0399(9) Uani 1 d . . .
O1 O 0.2063(12) 0.1022(2) 0.6304(10) 0.033(2) Uani 1 d . . .
N1 N 0.0161(14) 0.1298(2) 0.8436(12) 0.028(2) Uani 1 d . . .
N2 N -0.0974(14) 0.2277(3) 0.8771(14) 0.033(2) Uani 1 d . . .
N3 N -0.0235(13) 0.1966(3) 0.6888(13) 0.030(2) Uani 1 d . . .
N4 N -0.2166(13) 0.1335(3) 0.4723(13) 0.031(2) Uani 1 d . . .
C1 C 0.2180(15) 0.0704(3) 0.7098(15) 0.027(3) Uani 1 d . . .
C2 C 0.2497(16) 0.0379(3) 0.6418(16) 0.030(3) Uani 1 d . . .
C3 C 0.2573(18) 0.0054(4) 0.7219(17) 0.039(3) Uani 1 d . . .
H3 H 0.2724 -0.0161 0.6679 0.047 Uiso 1 calc R . .
C4 C 0.2433(18) 0.0029(3) 0.8843(17) 0.036(3) Uani 1 d . . .
C5 C 0.2097(18) 0.0359(3) 0.9534(17) 0.036(3) Uani 1 d . . .
H5 H 0.1971 0.0352 1.0595 0.044 Uiso 1 calc R . .
C6 C 0.1943(16) 0.0695(3) 0.8723(17) 0.032(3) Uani 1 d . . .
C7 C 0.1668(18) 0.1036(3) 0.9567(16) 0.033(3) Uani 1 d . . .
H7A H 0.1277 0.0969 1.0511 0.039 Uiso 1 calc R . .
H7B H 0.2962 0.1160 1.0068 0.039 Uiso 1 calc R . .
C8 C -0.003(2) 0.1617(3) 0.9420(16) 0.039(3) Uani 1 d . . .
H8A H -0.1110 0.1574 0.9816 0.047 Uiso 1 calc R . .
H8B H 0.1216 0.1648 1.0432 0.047 Uiso 1 calc R . .
C9 C -0.0449(17) 0.1950(3) 0.8410(15) 0.026(3) Uani 1 d . . .
C10 C -0.1098(17) 0.2516(3) 0.7503(18) 0.036(3) Uani 1 d . . .
H10 H -0.1420 0.2764 0.7452 0.044 Uiso 1 calc R . .
C11 C -0.0652(17) 0.2318(3) 0.6305(17) 0.032(3) Uani 1 d . . .
H11 H -0.0637 0.2409 0.5274 0.039 Uiso 1 calc R . .
C12 C -0.1830(17) 0.1105(3) 0.7585(17) 0.038(3) Uani 1 d . . .
H12A H -0.2508 0.1094 0.8382 0.046 Uiso 1 calc R . .
H12B H -0.1600 0.0855 0.7303 0.046 Uiso 1 calc R . .
C13 C -0.3161(18) 0.1302(4) 0.5955(17) 0.043(3) Uani 1 d . . .
H13A H -0.4420 0.1169 0.5412 0.052 Uiso 1 calc R . .
H13B H -0.3477 0.1545 0.6251 0.052 Uiso 1 calc R . .
C14 C 0.270(2) 0.0387(4) 0.4668(17) 0.049(4) Uani 1 d . . .
H14A H 0.2478 0.0146 0.4174 0.074 Uiso 1 calc R . .
H14B H 0.4036 0.0468 0.4832 0.074 Uiso 1 calc R . .
H14C H 0.1721 0.0553 0.3901 0.074 Uiso 1 calc R . .
C15 C 0.255(2) -0.0328(3) 0.9747(18) 0.043(3) Uani 1 d . . .
H15A H 0.1471 -0.0485 0.9038 0.064 Uiso 1 calc R . .
H15B H 0.2430 -0.0286 1.0831 0.064 Uiso 1 calc R . .
H15C H 0.3825 -0.0444 0.9953 0.064 Uiso 1 calc R . .
C16 C -0.1401(19) 0.2364(4) 1.0324(16) 0.043(3) Uani 1 d . . .
H16A H -0.2806 0.2322 1.0072 0.064 Uiso 1 calc R . .
H16B H -0.1080 0.2616 1.0637 0.064 Uiso 1 calc R . .
H16C H -0.0591 0.2209 1.1268 0.064 Uiso 1 calc R . .
C17 C -0.3262(19) 0.1612(4) 0.339(2) 0.058(4) Uani 1 d . . .
H17A H -0.2644 0.1630 0.2560 0.086 Uiso 1 calc R . .
H17B H -0.3202 0.1846 0.3926 0.086 Uiso 1 calc R . .
H17C H -0.4648 0.1538 0.2804 0.086 Uiso 1 calc R . .
C18 C -0.225(2) 0.0991(4) 0.381(2) 0.056(4) Uani 1 d . . .
H18A H -0.1736 0.0796 0.4636 0.084 Uiso 1 calc R . .
H18B H -0.1455 0.1012 0.3128 0.084 Uiso 1 calc R . .
H18C H -0.3632 0.0939 0.3068 0.084 Uiso 1 calc R . .

loop_
_atom_site_aniso_label
_atom_site_aniso_U_11
_atom_site_aniso_U_22
_atom_site_aniso_U_33
_atom_site_aniso_U_23
_atom_site_aniso_U_13
_atom_site_aniso_U_12
Fe1 0.0165(8) 0.0358(10) 0.0230(9) 0.0021(8) 0.0116(7) 0.0015(7)
Cl1 0.0187(16) 0.080(3) 0.042(2) -0.0121(18) 0.0108(15) -0.0070(15)
Cl2 0.0431(19) 0.053(2) 0.0311(18) 0.0079(15) 0.0229(15) -0.0018(15)
O1 0.040(5) 0.042(5) 0.024(5) 0.005(4) 0.019(4) 0.003(4)
N1 0.030(5) 0.031(6) 0.031(6) 0.006(5) 0.020(5) 0.011(4)
N2 0.023(5) 0.033(6) 0.043(7) -0.003(5) 0.014(5) 0.001(4)
N3 0.018(5) 0.037(6) 0.037(6) -0.001(5) 0.013(5) 0.000(4)
N4 0.021(5) 0.043(6) 0.035(6) 0.003(5) 0.016(5) 0.001(4)
C1 0.011(6) 0.035(7) 0.036(8) 0.004(6) 0.009(5) 0.003(5)
C2 0.014(6) 0.025(7) 0.046(8) -0.003(6) 0.006(6) 0.001(5)
C3 0.030(7) 0.038(8) 0.047(9) -0.011(7) 0.014(6) -0.003(6)
C4 0.025(7) 0.037(8) 0.040(8) 0.008(6) 0.005(6) 0.006(5)
C5 0.030(7) 0.041(8) 0.047(8) 0.010(6) 0.024(6) 0.007(6)
C6 0.014(6) 0.036(8) 0.045(8) 0.000(6) 0.010(6) 0.008(5)
C7 0.034(7) 0.035(7) 0.032(7) 0.017(6) 0.016(6) 0.008(5)
C8 0.044(8) 0.044(8) 0.036(8) -0.002(6) 0.023(7) 0.007(6)
C9 0.030(6) 0.026(7) 0.025(7) -0.005(5) 0.014(5) 0.001(5)
C10 0.025(7) 0.024(7) 0.059(9) 0.001(7) 0.016(6) -0.003(5)
C11 0.028(7) 0.030(7) 0.040(8) 0.004(6) 0.015(6) 0.001(5)
C12 0.018(6) 0.044(8) 0.053(9) 0.007(7) 0.014(6) 0.004(5)
C13 0.025(7) 0.054(9) 0.051(9) 0.002(7) 0.016(7) 0.002(6)
C14 0.044(8) 0.058(9) 0.044(9) -0.013(7) 0.017(7) 0.003(7)
C15 0.040(8) 0.040(8) 0.061(10) 0.002(7) 0.034(7) -0.001(6)
C16 0.035(8) 0.061(9) 0.037(8) -0.005(7) 0.019(7) 0.011(6)
C17 0.020(7) 0.079(11) 0.071(11) 0.007(9) 0.016(7) 0.016(7)
C18 0.029(8) 0.066(10) 0.067(11) -0.024(8) 0.013(7) -0.005(7)

loop_
_atom_type_symbol
_atom_type_description
_atom_type_scat_dispersion_real
_atom_type_scat_dispersion_imag
_atom_type_scat_source
C C 0.0033 0.0016 'International Tables Vol C Tables 4.2.6.8 and 6.1.1.4'
H H 0.0000 0.0000 'International Tables Vol C Tables 4.2.6.8 and 6.1.1.4'
N N 0.0061 0.0033 'International Tables Vol C Tables 4.2.6.8 and 6.1.1.4'
O O 0.0106 0.0060 'International Tables Vol C Tables 4.2.6.8 and 6.1.1.4'
Cl Cl 0.1484 0.1585 'International Tables Vol C Tables 4.2.6.8 and 6.1.1.4'
Fe Fe 0.3463 0.8444 'International Tables Vol C Tables 4.2.6.8 and 6.1.1.4'

loop_
_geom_angle_atom_site_label_1
_geom_angle_atom_site_label_2
_geom_angle_atom_site_label_3
_geom_angle
_geom_angle_site_symmetry_1
_geom_angle_site_symmetry_3
_geom_angle_publ_flag
O1 Fe1 N3 162.6(3) . . ?
O1 Fe1 N1 86.1(3) . . ?
N3 Fe1 N1 76.6(3) . . ?
O1 Fe1 Cl2 98.4(2) . . ?
N3 Fe1 Cl2 98.2(3) . . ?
N1 Fe1 Cl2 168.6(3) . . ?
O1 Fe1 N4 92.3(4) . . ?
N3 Fe1 N4 82.2(3) . . ?
N1 Fe1 N4 78.7(3) . . ?
Cl2 Fe1 N4 90.5(3) . . ?
O1 Fe1 Cl1 96.2(3) . . ?
N3 Fe1 Cl1 86.6(3) . . ?
N1 Fe1 Cl1 91.2(3) . . ?
Cl2 Fe1 Cl1 98.71(13) . . ?
N4 Fe1 Cl1 166.4(3) . . ?
C1 O1 Fe1 139.8(7) . . ?
C8 N1 C7 111.0(9) . . ?
C8 N1 C12 111.0(9) . . ?
C7 N1 C12 109.0(9) . . ?
C8 N1 Fe1 108.1(7) . . ?
C7 N1 Fe1 109.3(6) . . ?
C12 N1 Fe1 108.3(7) . . ?
C9 N2 C10 109.7(10) . . ?
C9 N2 C16 124.6(10) . . ?
C10 N2 C16 125.6(10) . . ?
C9 N3 C11 107.0(9) . . ?
C9 N3 Fe1 114.2(7) . . ?
C11 N3 Fe1 137.3(8) . . ?
C18 N4 C13 111.3(10) . . ?
C18 N4 C17 106.6(11) . . ?
C13 N4 C17 109.1(9) . . ?
C18 N4 Fe1 110.5(7) . . ?
C13 N4 Fe1 106.4(7) . . ?
C17 N4 Fe1 113.0(7) . . ?
O1 C1 C2 122.3(11) . . ?
O1 C1 C6 119.4(10) . . ?
C2 C1 C6 118.3(11) . . ?
C3 C2 C1 122.0(12) . . ?
C3 C2 C14 119.5(11) . . ?
C1 C2 C14 118.5(11) . . ?
C2 C3 C4 122.2(12) . . ?
C2 C3 H3 118.9 . . ?
C4 C3 H3 118.9 . . ?
C5 C4 C3 115.9(11) . . ?
C5 C4 C15 121.6(12) . . ?
C3 C4 C15 122.5(12) . . ?
C6 C5 C4 123.4(12) . . ?
C6 C5 H5 118.3 . . ?
C4 C5 H5 118.3 . . ?
C5 C6 C1 118.1(11) . . ?
C5 C6 C7 120.4(11) . . ?
C1 C6 C7 121.3(11) . . ?
N1 C7 C6 115.9(10) . . ?
N1 C7 H7A 108.3 . . ?
C6 C7 H7A 108.3 . . ?
N1 C7 H7B 108.3 . . ?
C6 C7 H7B 108.3 . . ?
H7A C7 H7B 107.4 . . ?
C9 C8 N1 112.4(10) . . ?
C9 C8 H8A 109.1 . . ?
N1 C8 H8A 109.1 . . ?
C9 C8 H8B 109.1 . . ?
N1 C8 H8B 109.1 . . ?
H8A C8 H8B 107.9 . . ?
N2 C9 N3 109.0(10) . . ?
N2 C9 C8 129.5(11) . . ?
N3 C9 C8 121.4(10) . . ?
N2 C10 C11 106.0(10) . . ?
N2 C10 H10 127.0 . . ?
C11 C10 H10 127.0 . . ?
N3 C11 C10 108.2(11) . . ?
N3 C11 H11 125.9 . . ?
C10 C11 H11 125.9 . . ?
N1 C12 C13 110.9(10) . . ?
N1 C12 H12A 109.5 . . ?
C13 C12 H12A 109.5 . . ?
N1 C12 H12B 109.5 . . ?
C13 C12 H12B 109.5 . . ?
H12A C12 H12B 108.1 . . ?
N4 C13 C12 111.5(10) . . ?
N4 C13 H13A 109.3 . . ?
C12 C13 H13A 109.3 . . ?
N4 C13 H13B 109.3 . . ?
C12 C13 H13B 109.3 . . ?
H13A C13 H13B 108.0 . . ?
C2 C14 H14A 109.5 . . ?
C2 C14 H14B 109.5 . . ?
H14A C14 H14B 109.5 . . ?
C2 C14 H14C 109.5 . . ?
H14A C14 H14C 109.5 . . ?
H14B C14 H14C 109.5 . . ?
C4 C15 H15A 109.5 . . ?
C4 C15 H15B 109.5 . . ?
H15A C15 H15B 109.5 . . ?
C4 C15 H15C 109.5 . . ?
H15A C15 H15C 109.5 . . ?
H15B C15 H15C 109.5 . . ?
N2 C16 H16A 109.5 . . ?
N2 C16 H16B 109.5 . . ?
H16A C16 H16B 109.5 . . ?
N2 C16 H16C 109.5 . . ?
H16A C16 H16C 109.5 . . ?
H16B C16 H16C 109.5 . . ?
N4 C17 H17A 109.5 . . ?
N4 C17 H17B 109.5 . . ?
H17A C17 H17B 109.5 . . ?
N4 C17 H17C 109.5 . . ?
H17A C17 H17C 109.5 . . ?
H17B C17 H17C 109.5 . . ?
N4 C18 H18A 109.5 . . ?
N4 C18 H18B 109.5 . . ?
H18A C18 H18B 109.5 . . ?
N4 C18 H18C 109.5 . . ?
H18A C18 H18C 109.5 . . ?
H18B C18 H18C 109.5 . . ?

loop_
_geom_bond_atom_site_label_1
_geom_bond_atom_site_label_2
_geom_bond_distance
_geom_bond_site_symmetry_2
_geom_bond_publ_flag
Fe1 O1 1.852(8) . ?
Fe1 N3 2.122(9) . ?
Fe1 N1 2.266(9) . ?
Fe1 Cl2 2.288(3) . ?
Fe1 N4 2.317(9) . ?
Fe1 Cl1 2.371(3) . ?
O1 C1 1.324(13) . ?
N1 C8 1.465(14) . ?
N1 C7 1.477(14) . ?
N1 C12 1.501(15) . ?
N2 C9 1.323(14) . ?
N2 C10 1.350(16) . ?
N2 C16 1.485(15) . ?
N3 C9 1.346(14) . ?
N3 C11 1.363(14) . ?
N4 C18 1.457(16) . ?
N4 C13 1.475(15) . ?
N4 C17 1.484(16) . ?
C1 C2 1.371(16) . ?
C1 C6 1.439(17) . ?
C2 C3 1.355(17) . ?
C2 C14 1.533(18) . ?
C3 C4 1.408(18) . ?
C3 H3 0.9300 . ?
C4 C5 1.396(17) . ?
C4 C15 1.493(17) . ?
C5 C6 1.384(16) . ?
C5 H5 0.9300 . ?
C6 C7 1.483(16) . ?
C7 H7A 0.9700 . ?
C7 H7B 0.9700 . ?
C8 C9 1.441(16) . ?
C8 H8A 0.9700 . ?
C8 H8B 0.9700 . ?
C10 C11 1.374(17) . ?
C10 H10 0.9300 . ?
C11 H11 0.9300 . ?
C12 C13 1.510(17) . ?
C12 H12A 0.9700 . ?
C12 H12B 0.9700 . ?
C13 H13A 0.9700 . ?
C13 H13B 0.9700 . ?
C14 H14A 0.9600 . ?
C14 H14B 0.9600 . ?
C14 H14C 0.9600 . ?
C15 H15A 0.9600 . ?
C15 H15B 0.9600 . ?
C15 H15C 0.9600 . ?
C16 H16A 0.9600 . ?
C16 H16B 0.9600 . ?
C16 H16C 0.9600 . ?
C17 H17A 0.9600 . ?
C17 H17B 0.9600 . ?
C17 H17C 0.9600 . ?
C18 H18A 0.9600 . ?
C18 H18B 0.9600 . ?
C18 H18C 0.9600 . ?
